data_7154010
loop_
_publ_author_name
'Knipe, Peter C.'
'Lingard, Hannah'
'Jones, Ian M.'
'Thompson, Sam'
'Hamilton, Andrew D.'

_publ_section_title
;
 A Lewis acid-mediated conformational switch.
;
_journal_issue 40
_journal_name_full 'Organic &amp; biomolecular chemistry'
_journal_page_first 7937
_journal_page_last 7941
_journal_paper_doi 10.1039/c4ob01556h
_journal_volume 12
_journal_year 2014
_chemical_compound_source syn
_chemical_formula_moiety 'C30 H22 Cl3 N3 O4'
_chemical_formula_sum 'C30 H22 Cl3 N3 O4'
_chemical_formula_weight 594.88
_space_group_IT_number 2
_symmetry_cell_setting triclinic
_symmetry_space_group_name_Hall '-P 1'
_symmetry_space_group_name_H-M 'P -1'
_atom_sites_solution_hydrogens difmap
_atom_sites_solution_primary other
_cell_angle_alpha 94.2169(9)
_cell_angle_beta 90.9044(9)
_cell_angle_gamma 109.4296(11)
_cell_formula_units_Z 2
_cell_length_a 9.3185(2)
_cell_length_b 11.8470(2)
_cell_length_c 13.2263(3)
_cell_measurement_reflns_used 6124
_cell_measurement_temperature 150
_cell_measurement_theta_max 27
_cell_measurement_theta_min 5
_cell_volume 1372.00(5)
_computing_cell_refinement 'DENZO/SCALEPACK (Otwinowski & Minor, 1997)'
_computing_data_collection 'COLLECT (Nonius, 2001).'
_computing_data_reduction 'DENZO/SCALEPACK (Otwinowski & Minor, 1997)'
_computing_molecular_graphics 'CAMERON (Watkin et al., 1996)'
_computing_publication_material 'CRYSTALS (Betteridge et al., 2003)'
_computing_structure_refinement 'CRYSTALS (Betteridge et al., 2003)'
_computing_structure_solution 'Superflip (Palatinus & Chapuis, 2007)'
_diffrn_ambient_temperature 150
_diffrn_measured_fraction_theta_full 0.991
_diffrn_measured_fraction_theta_max 0.989
_diffrn_measurement_device Area
_diffrn_measurement_device_type 'Nonius KappaCCD'
_diffrn_measurement_method \w
_diffrn_radiation_monochromator graphite
_diffrn_radiation_type 'Mo K\a'
_diffrn_radiation_wavelength 0.71073
_diffrn_reflns_av_R_equivalents 0.019
_diffrn_reflns_limit_h_max 12
_diffrn_reflns_limit_h_min -11
_diffrn_reflns_limit_k_max 15
_diffrn_reflns_limit_k_min -15
_diffrn_reflns_limit_l_max 17
_diffrn_reflns_limit_l_min -17
_diffrn_reflns_number 29697
_diffrn_reflns_theta_full 26.976
_diffrn_reflns_theta_max 27.527
_diffrn_reflns_theta_min 5.130
_diffrn_standards_number 0
_exptl_absorpt_coefficient_mu 0.376
_exptl_absorpt_correction_T_max 0.96
_exptl_absorpt_correction_T_min 0.86
_exptl_absorpt_correction_type multi-scan
_exptl_absorpt_process_details 'DENZO/SCALEPACK (Otwinowski & Minor, 1997)'
_exptl_crystal_colour clear_pale_colourless
_exptl_crystal_density_diffrn 1.440
_exptl_crystal_density_method 'not measured'
_exptl_crystal_description block
_exptl_crystal_F_000 612.000
_exptl_crystal_size_max 0.420
_exptl_crystal_size_mid 0.160
_exptl_crystal_size_min 0.100
_refine_diff_density_max 0.71
_refine_diff_density_min -0.84
_refine_ls_extinction_method None
_refine_ls_goodness_of_fit_ref 1.0492
_refine_ls_hydrogen_treatment constr
_refine_ls_matrix_type full
_refine_ls_number_parameters 389
_refine_ls_number_reflns 6242
_refine_ls_number_restraints 162
_refine_ls_R_factor_all 0.0840
_refine_ls_R_factor_gt 0.0693
_refine_ls_shift/su_max 0.0020352
_refine_ls_shift/su_mean 0.0000301
_refine_ls_structure_factor_coef Fsqd
_refine_ls_weighting_details
;
 Method, part 1, Chebychev polynomial, (Watkin, 1994, Prince, 1982) 
 [weight] = 1.0/[A~0~*T~0~(x)+A~1~*T~1~(x) ... +A~n-1~]*T~n-1~(x)] 
 where A~i~ are the Chebychev coefficients listed below and x= Fcalc/Fmax 
 Method = Robust Weighting (Prince, 1982) 
 W = [weight] * [1-(deltaF/6*sigmaF)^2^]^2^ 
 A~i~ are: 
 28.8 38.6 12.0 
;
_refine_ls_weighting_scheme calc
_refine_ls_wR_factor_all 0.1303
_refine_ls_wR_factor_gt 0.1173
_refine_ls_wR_factor_ref 0.1303
_reflns_limit_h_max 12
_reflns_limit_h_min -12
_reflns_limit_k_max 15
_reflns_limit_k_min -15
_reflns_limit_l_max 17
_reflns_limit_l_min 0
_reflns_number_gt 4950
_reflns_number_total 6242
_reflns_threshold_expression I>2.0\s(I)
_oxford_diffrn_Wilson_B_factor 4.13
_oxford_diffrn_Wilson_scale 0.69
_oxford_refine_ls_r_factor_ref 0.0840
_oxford_refine_ls_scale 1.170(4)
_oxford_reflns_number_all 6242
_oxford_reflns_threshold_expression_ref I>-3.0\s(I)
_cod_data_source_file c4ob01556h2.cif
_cod_data_source_block 1
_cod_depositor_comments
;
The following automatic conversions were performed:

'_atom_sites_solution_primary' value 'Other' changed to 'other'
according to
/usr/data/users/saulius/crontab/automatic-downloads/rss-feeds/RSC/lib/dictionaries/cif_core.dic
dictionary named 'cif_core.dic' version 2.4.2 from 2011-04-26.

Automatic conversion script
Id: cif_fix_values 2281 2013-09-26 08:29:07Z andrius 

 Adding full bibliography for 7154010.cif.
;
_cod_original_sg_symbol_Hall '-P 1 '
_cod_original_sg_symbol_H-M 'P -1 '
_cod_database_code 7154010

loop_
_symmetry_equiv_pos_as_xyz
x,y,z
-x,-y,-z

loop_
_atom_site_label
_atom_site_type_symbol
_atom_site_fract_x
_atom_site_fract_y
_atom_site_fract_z
_atom_site_U_iso_or_equiv
_atom_site_occupancy
_atom_site_adp_type
_atom_site_refinement_flags_posn
_atom_site_refinement_flags_occupancy
_atom_site_disorder_assembly
_atom_site_disorder_group
C1 C 0.0110(3) -0.0817(2) 0.14959(19) 0.0311 1.0000 Uani . . . .
C2 C -0.0559(3) -0.1966(2) 0.09851(19) 0.0335 1.0000 Uani . . . .
C3 C -0.1833(3) -0.2789(2) 0.1365(2) 0.0424 1.0000 Uani . . . .
C4 C -0.2410(3) -0.2463(3) 0.2251(3) 0.0508 1.0000 Uani . . . .
C5 C -0.1766(3) -0.1344(3) 0.2781(2) 0.0487 1.0000 Uani . . . .
C6 C -0.0490(3) -0.0516(2) 0.2408(2) 0.0365 1.0000 Uani . . . .
N7 N 0.0154(3) -0.22106(19) 0.01075(17) 0.0390 1.0000 Uani . . . .
C8 C -0.0192(3) -0.3247(2) -0.0516(2) 0.0383 1.0000 Uani . . . .
O9 O -0.1266(3) -0.41439(18) -0.03938(18) 0.0558 1.0000 Uani . . . .
C10 C 0.0879(3) -0.3207(2) -0.1348(2) 0.0390 1.0000 Uani . . . .
C11 C 0.1795(4) -0.2158(3) -0.1731(2) 0.0464 1.0000 Uani . . . .
C12 C 0.2797(4) -0.2202(3) -0.2486(3) 0.0583 1.0000 Uani . . . .
C13 C 0.2885(4) -0.3296(4) -0.2869(2) 0.0587 1.0000 Uani . . . .
C14 C 0.1965(4) -0.4334(3) -0.2502(2) 0.0549 1.0000 Uani . . . .
C15 C 0.0967(4) -0.4304(3) -0.1755(2) 0.0464 1.0000 Uani . . . .
N16 N 0.0283(3) 0.06203(19) 0.29219(18) 0.0401 1.0000 Uani . . . .
C17 C -0.0117(3) 0.1107(3) 0.3783(2) 0.0445 1.0000 Uani . . . .
O18 O -0.1322(3) 0.0670(2) 0.4182(2) 0.0785 1.0000 Uani . . . .
C19 C 0.1003(3) 0.2277(2) 0.4223(2) 0.0384 1.0000 Uani . . . .
C20 C 0.2476(4) 0.2405(3) 0.4497(3) 0.0553 1.0000 Uani . . . .
C21 C 0.3413(4) 0.3486(3) 0.4976(3) 0.0613 1.0000 Uani . . . .
N22 N 0.2961(3) 0.4431(3) 0.5185(2) 0.0562 1.0000 Uani . . . .
C23 C 0.1563(4) 0.4305(3) 0.4891(4) 0.0713 1.0000 Uani . . . .
C24 C 0.0534(4) 0.3253(3) 0.4424(3) 0.0635 1.0000 Uani . . . .
C25 C 0.1414(3) 0.0026(2) 0.10984(18) 0.0319 1.0000 Uani . . . .
C26 C 0.2500(3) 0.0754(2) 0.07762(19) 0.0343 1.0000 Uani . . . .
C27 C 0.3792(3) 0.1585(2) 0.03552(19) 0.0345 1.0000 Uani . . . .
C28 C 0.4482(3) 0.1161(2) -0.0449(2) 0.0418 1.0000 Uani . . . .
C29 C 0.5742(4) 0.1923(3) -0.0888(2) 0.0487 1.0000 Uani . . . .
C30 C 0.6326(3) 0.3123(3) -0.0534(2) 0.0470 1.0000 Uani . . . .
C31 C 0.5643(3) 0.3562(2) 0.0245(2) 0.0400 1.0000 Uani . . . .
C32 C 0.4401(3) 0.2809(2) 0.07116(19) 0.0331 1.0000 Uani . . . .
C33 C 0.3717(3) 0.3282(2) 0.1580(2) 0.0382 1.0000 Uani . . . .
O34 O 0.2772(3) 0.26820(18) 0.21086(17) 0.0579 1.0000 Uani . . . .
O35 O 0.4295(2) 0.44809(16) 0.17342(16) 0.0436 1.0000 Uani . . . .
C36 C 0.3665(4) 0.4999(3) 0.2566(3) 0.0562 1.0000 Uani . . . .
C37 C 0.2707(2) 0.84612(17) 0.39460(11) 0.0677 1.0000 Uani D . . .
Cl38 Cl 0.4152(4) 0.8022(3) 0.4437(2) 0.1363 0.846(5) Uani D P 1 1
Cl39 Cl 0.1483(3) 0.72822(18) 0.31330(16) 0.0775 0.846(5) Uani D P 1 1
Cl40 Cl 0.3497(2) 0.97370(13) 0.32654(12) 0.0700 0.846(5) Uani D P 1 1
Cl138 Cl 0.3489(14) 0.7653(10) 0.4692(7) 0.0954 0.154(5) Uani D P 1 2
Cl139 Cl 0.1582(12) 0.7512(8) 0.2963(6) 0.0678 0.154(5) Uani D P 1 2
Cl140 Cl 0.4145(10) 0.9595(8) 0.3454(7) 0.1005 0.154(5) Uani D P 1 2
H31 H -0.2291 -0.3557 0.1024 0.0531 1.0000 Uiso R . . .
H41 H -0.3278 -0.3020 0.2506 0.0641 1.0000 Uiso R . . .
H51 H -0.2165 -0.1136 0.3391 0.0619 1.0000 Uiso R . . .
H111 H 0.1742 -0.1403 -0.1483 0.0584 1.0000 Uiso R . . .
H121 H 0.3411 -0.1484 -0.2723 0.0730 1.0000 Uiso R . . .
H131 H 0.3556 -0.3320 -0.3347 0.0722 1.0000 Uiso R . . .
H141 H 0.2022 -0.5067 -0.2787 0.0680 1.0000 Uiso R . . .
H151 H 0.0337 -0.5013 -0.1492 0.0581 1.0000 Uiso R . . .
H201 H 0.2843 0.1764 0.4364 0.0681 1.0000 Uiso R . . .
H211 H 0.4433 0.3573 0.5139 0.0750 1.0000 Uiso R . . .
H231 H 0.1238 0.4948 0.5022 0.0845 1.0000 Uiso R . . .
H241 H -0.0464 0.3206 0.4255 0.0794 1.0000 Uiso R . . .
H281 H 0.4098 0.0352 -0.0690 0.0532 1.0000 Uiso R . . .
H291 H 0.6211 0.1610 -0.1417 0.0598 1.0000 Uiso R . . .
H301 H 0.7166 0.3648 -0.0841 0.0593 1.0000 Uiso R . . .
H311 H 0.6027 0.4381 0.0484 0.0506 1.0000 Uiso R . . .
H362 H 0.4025 0.5867 0.2551 0.0865 1.0000 Uiso R . . .
H363 H 0.4028 0.4803 0.3198 0.0868 1.0000 Uiso R . . .
H361 H 0.2569 0.4710 0.2533 0.0869 1.0000 Uiso R . . .
H161 H 0.1081 0.1037 0.2647 0.0502 1.0000 Uiso R . . .
H71 H 0.0926 -0.1636 -0.0060 0.0492 1.0000 Uiso R . . .
H371 H 0.2081 0.8655 0.4524 0.1140 0.846(5) Uiso R P 1 1
H372 H 0.2107 0.8818 0.4396 0.1132 0.154(5) Uiso R P 1 2

loop_
_atom_site_aniso_label
_atom_site_aniso_U_11
_atom_site_aniso_U_22
_atom_site_aniso_U_33
_atom_site_aniso_U_23
_atom_site_aniso_U_13
_atom_site_aniso_U_12
C1 0.0304(11) 0.0229(11) 0.0343(12) -0.0007(9) 0.0018(9) 0.0017(9)
C2 0.0344(12) 0.0250(11) 0.0362(12) -0.0020(9) 0.0020(10) 0.0043(9)
C3 0.0358(14) 0.0286(13) 0.0513(16) -0.0007(11) 0.0030(12) -0.0040(10)
C4 0.0403(15) 0.0362(15) 0.0620(19) -0.0014(13) 0.0164(14) -0.0051(12)
C5 0.0432(15) 0.0369(15) 0.0547(17) -0.0046(12) 0.0196(13) -0.0007(12)
C6 0.0356(13) 0.0266(12) 0.0408(14) -0.0033(10) 0.0064(10) 0.0028(10)
N7 0.0422(12) 0.0260(10) 0.0376(12) -0.0060(9) 0.0049(9) -0.0017(9)
C8 0.0399(14) 0.0272(12) 0.0404(14) -0.0049(10) -0.0024(11) 0.0031(10)
O9 0.0572(13) 0.0308(10) 0.0608(14) -0.0120(9) 0.0113(11) -0.0069(9)
C10 0.0443(14) 0.0319(13) 0.0348(13) -0.0041(10) -0.0063(11) 0.0066(11)
C11 0.0530(17) 0.0368(14) 0.0406(15) -0.0013(11) 0.0007(12) 0.0044(13)
C12 0.058(2) 0.058(2) 0.0453(17) 0.0022(15) 0.0068(15) 0.0013(16)
C13 0.060(2) 0.078(2) 0.0376(16) -0.0048(15) 0.0051(14) 0.0245(19)
C14 0.069(2) 0.0558(19) 0.0429(16) -0.0061(14) -0.0027(15) 0.0272(17)
C15 0.0598(18) 0.0394(15) 0.0382(14) -0.0047(11) -0.0024(13) 0.0163(13)
N16 0.0396(12) 0.0291(11) 0.0422(12) -0.0070(9) 0.0140(10) 0.0004(9)
C17 0.0439(15) 0.0374(14) 0.0451(15) -0.0070(12) 0.0107(12) 0.0061(12)
O18 0.0674(16) 0.0590(15) 0.0820(18) -0.0258(13) 0.0420(14) -0.0100(13)
C19 0.0408(14) 0.0347(13) 0.0348(13) -0.0046(10) 0.0071(10) 0.0077(11)
C20 0.0558(19) 0.0434(17) 0.066(2) -0.0092(15) -0.0091(16) 0.0194(15)
C21 0.055(2) 0.053(2) 0.071(2) -0.0116(17) -0.0168(17) 0.0157(16)
N22 0.0548(16) 0.0494(15) 0.0556(16) -0.0184(12) 0.0003(13) 0.0106(13)
C23 0.054(2) 0.0454(18) 0.111(3) -0.026(2) 0.002(2) 0.0192(16)
C24 0.0439(17) 0.0487(19) 0.094(3) -0.0210(18) -0.0030(17) 0.0160(15)
C25 0.0368(13) 0.0231(11) 0.0307(12) -0.0020(9) 0.0013(9) 0.0039(9)
C26 0.0404(14) 0.0240(11) 0.0333(12) -0.0003(9) 0.0022(10) 0.0046(10)
C27 0.0345(12) 0.0282(12) 0.0340(12) 0.0020(9) 0.0029(10) 0.0016(10)
C28 0.0467(15) 0.0313(13) 0.0404(14) -0.0015(11) 0.0080(12) 0.0042(11)
C29 0.0499(17) 0.0440(16) 0.0442(15) -0.0005(12) 0.0158(13) 0.0054(13)
C30 0.0421(15) 0.0416(15) 0.0457(16) 0.0051(12) 0.0115(12) -0.0023(12)
C31 0.0407(14) 0.0310(13) 0.0389(14) 0.0035(10) 0.0026(11) -0.0009(11)
C32 0.0332(12) 0.0269(12) 0.0329(12) 0.0031(9) 0.0020(10) 0.0016(9)
C33 0.0393(14) 0.0282(12) 0.0386(13) -0.0014(10) 0.0013(11) 0.0009(10)
O34 0.0709(15) 0.0332(11) 0.0524(13) -0.0034(9) 0.0279(11) -0.0053(10)
O35 0.0449(11) 0.0271(9) 0.0499(11) -0.0032(8) 0.0080(9) 0.0013(8)
C36 0.064(2) 0.0378(16) 0.0565(19) -0.0118(14) 0.0112(16) 0.0067(14)
C37 0.0793(19) 0.0713(18) 0.0591(17) 0.0040(14) 0.0082(15) 0.0341(15)
Cl38 0.1384(19) 0.1429(19) 0.148(2) 0.0109(15) -0.0594(17) 0.0769(16)
Cl39 0.0840(11) 0.0641(8) 0.0713(10) 0.0024(8) 0.0054(9) 0.0080(8)
Cl40 0.0804(10) 0.0607(7) 0.0652(8) -0.0006(5) 0.0064(7) 0.0197(6)
Cl138 0.086(5) 0.123(5) 0.070(4) 0.035(4) -0.014(4) 0.020(4)
Cl139 0.057(4) 0.094(5) 0.052(3) 0.026(3) 0.002(3) 0.020(3)
Cl140 0.106(5) 0.086(5) 0.085(5) -0.001(4) 0.028(4) 0.000(4)

loop_
_atom_type_symbol
_atom_type_scat_dispersion_real
_atom_type_scat_dispersion_imag
_atom_type_scat_Cromer_Mann_a1
_atom_type_scat_Cromer_Mann_b1
_atom_type_scat_Cromer_Mann_a2
_atom_type_scat_Cromer_Mann_b2
_atom_type_scat_Cromer_Mann_a3
_atom_type_scat_Cromer_Mann_b3
_atom_type_scat_Cromer_Mann_a4
_atom_type_scat_Cromer_Mann_b4
_atom_type_scat_Cromer_Mann_c
_atom_type_scat_source
C 0.0033 0.0016 2.3100 20.8439 1.0200 10.2075 1.5886 0.5687 0.8650 51.6512 0.2156 'International Tables Vol C 4.2.6.8 and 6.1.1.4'
H 0.0000 0.0000 0.4930 10.5109 0.3229 26.1257 0.1402 3.1424 0.0408 57.7998 0.0030 'International Tables Vol C 4.2.6.8 and 6.1.1.4'
N 0.0061 0.0033 12.2126 0.0057 3.1322 9.8933 2.0125 28.9975 1.1663 0.5826 -11.5290 'International Tables Vol C 4.2.6.8 and 6.1.1.4'
O 0.0106 0.0060 3.0485 13.2771 2.2868 5.7011 1.5463 0.3239 0.8670 32.9089 0.2508 'International Tables Vol C 4.2.6.8 and 6.1.1.4'
Cl 0.1484 0.1585 11.4604 0.0104 7.1964 1.1662 6.2556 18.5194 1.6455 47.7784 -9.5574 'International Tables Vol C 4.2.6.8 and 6.1.1.4'

loop_
_geom_angle_atom_site_label_1
_geom_angle_atom_site_label_2
_geom_angle_atom_site_label_3
_geom_angle
_geom_angle_publ_flag
C2 C1 C6 119.8(2) yes
C2 C1 C25 119.8(2) yes
C6 C1 C25 120.4(2) yes
C1 C2 C3 120.1(2) yes
C1 C2 N7 116.1(2) yes
C3 C2 N7 123.8(2) yes
C2 C3 C4 118.8(2) yes
C2 C3 H31 120.5 no
C4 C3 H31 120.6 no
C3 C4 C5 122.6(3) yes
C3 C4 H41 118.7 no
C5 C4 H41 118.7 no
C4 C5 C6 119.0(3) yes
C4 C5 H51 121.7 no
C6 C5 H51 119.3 no
C1 C6 C5 119.7(2) yes
C1 C6 N16 117.4(2) yes
C5 C6 N16 122.8(2) yes
C2 N7 C8 129.4(2) yes
C2 N7 H71 115.9 no
C8 N7 H71 114.7 no
N7 C8 O9 123.1(3) yes
N7 C8 C10 114.7(2) yes
O9 C8 C10 122.2(2) yes
C8 C10 C11 124.3(3) yes
C8 C10 C15 117.1(3) yes
C11 C10 C15 118.6(3) yes
C10 C11 C12 120.4(3) yes
C10 C11 H111 120.6 no
C12 C11 H111 119.0 no
C11 C12 C13 120.2(3) yes
C11 C12 H121 118.8 no
C13 C12 H121 121.0 no
C12 C13 C14 119.4(3) yes
C12 C13 H131 120.0 no
C14 C13 H131 120.6 no
C13 C14 C15 121.0(3) yes
C13 C14 H141 117.9 no
C15 C14 H141 121.0 no
C10 C15 C14 120.3(3) yes
C10 C15 H151 118.0 no
C14 C15 H151 121.7 no
C6 N16 C17 127.4(2) yes
C6 N16 H161 115.1 no
C17 N16 H161 117.5 no
N16 C17 O18 123.8(3) yes
N16 C17 C19 116.0(2) yes
O18 C17 C19 120.1(3) yes
C17 C19 C20 122.5(3) yes
C17 C19 C24 119.8(3) yes
C20 C19 C24 117.6(3) yes
C19 C20 C21 119.4(3) yes
C19 C20 H201 120.1 no
C21 C20 H201 120.5 no
C20 C21 N22 123.4(3) yes
C20 C21 H211 118.7 no
N22 C21 H211 117.9 no
C21 N22 C23 116.4(3) yes
N22 C23 C24 124.4(3) yes
N22 C23 H231 117.6 no
C24 C23 H231 118.0 no
C23 C24 C19 118.9(3) yes
C23 C24 H241 120.6 no
C19 C24 H241 120.5 no
C1 C25 C26 178.5(3) yes
C25 C26 C27 177.4(3) yes
C26 C27 C28 118.3(2) yes
C26 C27 C32 123.1(2) yes
C28 C27 C32 118.6(2) yes
C27 C28 C29 121.0(3) yes
C27 C28 H281 119.7 no
C29 C28 H281 119.3 no
C28 C29 C30 119.9(3) yes
C28 C29 H291 119.5 no
C30 C29 H291 120.6 no
C29 C30 C31 119.9(3) yes
C29 C30 H301 120.2 no
C31 C30 H301 119.8 no
C30 C31 C32 121.1(3) yes
C30 C31 H311 120.4 no
C32 C31 H311 118.5 no
C27 C32 C31 119.5(2) yes
C27 C32 C33 120.0(2) yes
C31 C32 C33 120.5(2) yes
C32 C33 O34 125.3(2) yes
C32 C33 O35 112.2(2) yes
O34 C33 O35 122.4(3) yes
C33 O35 C36 114.9(2) yes
O35 C36 H362 109.0 no
O35 C36 H363 108.6 no
H362 C36 H363 108.6 no
O35 C36 H361 112.4 no
H362 C36 H361 108.9 no
H363 C36 H361 109.3 no
Cl38 C37 Cl39 109.57(6) yes
Cl38 C37 Cl40 109.57(6) yes
Cl39 C37 Cl40 109.67(6) yes
Cl38 C37 H371 109.9 no
Cl39 C37 H371 108.1 no
Cl40 C37 H371 110.0 no
Cl138 C37 Cl139 109.63(6) yes
Cl138 C37 Cl140 109.65(6) yes
Cl139 C37 Cl140 109.69(6) yes
Cl138 C37 H372 106.7 no
Cl139 C37 H372 111.8 no
Cl140 C37 H372 109.3 no

loop_
_geom_bond_atom_site_label_1
_geom_bond_atom_site_label_2
_geom_bond_distance
_geom_bond_publ_flag
C1 C2 1.409(3) yes
C1 C6 1.409(3) yes
C1 C25 1.428(3) yes
C2 C3 1.390(3) yes
C2 N7 1.405(3) yes
C3 C4 1.380(4) yes
C3 H31 0.943 no
C4 C5 1.389(4) yes
C4 H41 0.943 no
C5 C6 1.391(4) yes
C5 H51 0.944 no
C6 N16 1.414(3) yes
N7 C8 1.368(3) yes
N7 H71 0.855 no
C8 O9 1.216(3) yes
C8 C10 1.490(4) yes
C10 C11 1.389(4) yes
C10 C15 1.398(4) yes
C11 C12 1.388(5) yes
C11 H111 0.947 no
C12 C13 1.385(5) yes
C12 H121 0.932 no
C13 C14 1.372(5) yes
C13 H131 0.902 no
C14 C15 1.374(5) yes
C14 H141 0.940 no
C15 H151 0.945 no
N16 C17 1.352(3) yes
N16 H161 0.848 no
C17 O18 1.217(4) yes
C17 C19 1.500(4) yes
C19 C20 1.370(4) yes
C19 C24 1.376(4) yes
C20 C21 1.387(4) yes
C20 H201 0.938 no
C21 N22 1.334(4) yes
C21 H211 0.941 no
N22 C23 1.310(5) yes
C23 C24 1.388(5) yes
C23 H231 0.916 no
C24 H241 0.935 no
C25 C26 1.199(3) yes
C26 C27 1.429(3) yes
C27 C28 1.398(4) yes
C27 C32 1.411(3) yes
C28 C29 1.387(4) yes
C28 H281 0.934 no
C29 C30 1.385(4) yes
C29 H291 0.948 no
C30 C31 1.378(4) yes
C30 H301 0.942 no
C31 C32 1.391(3) yes
C31 H311 0.943 no
C32 C33 1.485(4) yes
C33 O34 1.203(3) yes
C33 O35 1.339(3) yes
O35 C36 1.446(4) yes
C36 H362 0.971 no
C36 H363 0.969 no
C36 H361 0.963 no
C37 Cl38 1.730(2) yes
C37 Cl39 1.757(3) yes
C37 Cl40 1.766(2) yes
C37 H371 1.027 no
C37 Cl138 1.734(6) yes
C37 Cl139 1.735(6) yes
C37 Cl140 1.727(5) yes
C37 H372 0.988 no

loop_
_geom_hbond_atom_site_label_D
_geom_hbond_atom_site_label_H
_geom_hbond_atom_site_label_A
_geom_hbond_site_symmetry_A
_geom_hbond_angle_DHA
_geom_hbond_distance_DH
_geom_hbond_distance_HA
_geom_hbond_distance_DA
_geom_hbond_publ_flag
C3 H31 O9 . 120.89(8) 0.943 2.284 2.884(4) yes
C5 H51 O18 . 123.04(10) 0.944 2.194 2.822(4) yes
C30 H301 O9 1_665 131.67(8) 0.942 2.555 3.258(4) yes
N16 H161 O34 . 157.31(8) 0.848 2.233 3.033(4) yes
C37 H371 O18 2_566 166.21(9) 1.027 2.070 3.077(4) yes
C37 H372 O18 2_566 156.05(11) 0.988 2.148 3.077(4) yes
